data_4303896
loop_
_publ_author_name
'Su-Yun Zhang'
'Hai-Long Jiang'
'Chuan-Fu Sun'
'Jiang-Gao Mao'

_publ_section_title
;
Syntheses, Crystal Structures, and Properties of Five New Transition Metal
Molybdenum(VI) Selenites and Tellurites
;
_journal_name_full 'Inorganic Chemistry'
_journal_page_first 11809
_journal_page_last 11820
_journal_paper_doi 10.1021/ic901855x
_journal_volume 48
_journal_year 2009
_chemical_formula_moiety 'Mo Ni3 O10 Te2'
_chemical_formula_sum 'Mo Ni3 O10 Te2'
_chemical_formula_weight 687.27
_chemical_name_systematic
; 
 ? 
;
_space_group_IT_number 19
_symmetry_cell_setting orthorhombic
_symmetry_space_group_name_Hall 'P 2ac 2ab'
_symmetry_space_group_name_H-M 'P 21 21 21'
_atom_sites_solution_hydrogens none
_atom_sites_solution_primary direct
_atom_sites_solution_secondary difmap
_audit_creation_method SHELXL-97
_cell_angle_alpha 90.00
_cell_angle_beta 90.00
_cell_angle_gamma 90.00
_cell_formula_units_Z 4
_cell_length_a 4.9475(2)
_cell_length_b 10.1781(5)
_cell_length_c 17.5579(10)
_cell_measurement_reflns_used 2651
_cell_measurement_temperature 293(2)
_cell_measurement_theta_max 27.4835
_cell_measurement_theta_min 2.3116
_cell_volume 884.15(8)
_computing_structure_refinement 'SHELXL-97 (Sheldrick, 1997)'
_computing_structure_solution 'SHELXS-97 (Sheldrick, 1990)'
_diffrn_ambient_temperature 293(2)
_diffrn_measured_fraction_theta_full 0.998
_diffrn_measured_fraction_theta_max 0.998
_diffrn_measurement_device_type 'Mercury70 (2x2 bin mode)'
_diffrn_measurement_method CCD_Profile_fitting
_diffrn_radiation_monochromator graphite
_diffrn_radiation_source 'fine-focus sealed tube'
_diffrn_radiation_type MoK\a
_diffrn_radiation_wavelength 0.71073
_diffrn_reflns_av_R_equivalents 0.0245
_diffrn_reflns_av_sigmaI/netI 0.0240
_diffrn_reflns_limit_h_max 6
_diffrn_reflns_limit_h_min -6
_diffrn_reflns_limit_k_max 13
_diffrn_reflns_limit_k_min -12
_diffrn_reflns_limit_l_max 19
_diffrn_reflns_limit_l_min -22
_diffrn_reflns_number 6847
_diffrn_reflns_theta_full 27.48
_diffrn_reflns_theta_max 27.48
_diffrn_reflns_theta_min 2.32
_exptl_absorpt_coefficient_mu 14.185
_exptl_absorpt_correction_T_max 1.0000
_exptl_absorpt_correction_T_min 0.6337
_exptl_absorpt_correction_type multi-scan
_exptl_crystal_colour Red
_exptl_crystal_density_diffrn 5.163
_exptl_crystal_density_method 'not measured'
_exptl_crystal_description Prism
_exptl_crystal_F_000 1240
_exptl_crystal_size_max 0.1000
_exptl_crystal_size_mid 0.0600
_exptl_crystal_size_min 0.0400
_refine_diff_density_max 0.865
_refine_diff_density_min -0.925
_refine_diff_density_rms 0.161
_refine_ls_abs_structure_details 'Flack H D (1983), Acta Cryst. A39, 876-881'
_refine_ls_abs_structure_Flack 0.03(2)
_refine_ls_extinction_coef 0.00244(12)
_refine_ls_extinction_expression Fc^*^=kFc[1+0.001xFc^2^\l^3^/sin(2\q)]^-1/4^
_refine_ls_extinction_method SHELXL
_refine_ls_goodness_of_fit_ref 1.058
_refine_ls_hydrogen_treatment none
_refine_ls_matrix_type full
_refine_ls_number_parameters 146
_refine_ls_number_reflns 2033
_refine_ls_number_restraints 0
_refine_ls_restrained_S_all 1.058
_refine_ls_R_factor_all 0.0180
_refine_ls_R_factor_gt 0.0169
_refine_ls_shift/su_max 0.000
_refine_ls_shift/su_mean 0.000
_refine_ls_structure_factor_coef Fsqd
_refine_ls_weighting_details 'calc w=1/[\s^2^(Fo^2^)+(0.0201P)^2^+0.0000P] where P=(Fo^2^+2Fc^2^)/3'
_refine_ls_weighting_scheme calc
_refine_ls_wR_factor_gt 0.0383
_refine_ls_wR_factor_ref 0.0388
_reflns_number_gt 1969
_reflns_number_total 2033
_reflns_threshold_expression >2sigma(I)
_cod_data_source_file ic901855x_si_001_5.cif
_cod_data_source_block Ni3(MoO4)(TeO3)2
_cod_depositor_comments
;
The following automatic conversions were performed:
'_exptl_absorpt_correction_type' value 'Multi-scan' changed to
'multi-scan' according to
'/home/saulius/struct/CIF-dictionaries/cif_core.dic' dictionary named
'cif_core.dic' version 2.4.1 from 2010-06-29.

Automatic conversion script
Id: cif_fix_enum 1527 2010-12-29 10:47:43Z saulius 
;
_cod_database_code 4303896

loop_
_symmetry_equiv_pos_as_xyz
'x, y, z'
'-x+1/2, -y, z+1/2'
'-x, y+1/2, -z+1/2'
'x+1/2, -y+1/2, -z'

loop_
_atom_site_label
_atom_site_type_symbol
_atom_site_fract_x
_atom_site_fract_y
_atom_site_fract_z
_atom_site_U_iso_or_equiv
_atom_site_adp_type
_atom_site_occupancy
_atom_site_symmetry_multiplicity
_atom_site_calc_flag
_atom_site_refinement_flags
_atom_site_disorder_assembly
_atom_site_disorder_group
Ni1 Ni 0.75137(11) 0.88909(6) 0.28315(3) 0.00661(13) Uani 1 1 d . . .
Ni2 Ni 0.24803(11) 0.03669(6) 0.22830(3) 0.00673(12) Uani 1 1 d . . .
Ni3 Ni 0.79726(12) 0.71801(6) 0.43347(3) 0.00797(12) Uani 1 1 d . . .
Mo1 Mo 0.70415(8) 0.98206(4) 0.10007(2) 0.00730(9) Uani 1 1 d . . .
Te1 Te 0.80872(6) 0.21919(3) 0.315530(15) 0.00761(7) Uani 1 1 d . . .
Te2 Te 0.30525(6) 0.96703(3) 0.416945(15) 0.00681(7) Uani 1 1 d . . .
O1 O 0.5734(6) 0.3541(3) 0.28590(18) 0.0093(7) Uani 1 1 d . . .
O2 O 0.0452(6) 0.2115(3) 0.23098(18) 0.0092(6) Uani 1 1 d . . .
O3 O 0.5786(6) 0.0786(3) 0.29150(18) 0.0087(7) Uani 1 1 d . . .
O4 O 0.5691(7) 0.8494(3) 0.38152(17) 0.0090(7) Uani 1 1 d . . .
O5 O 0.0795(6) 0.9776(3) 0.33050(17) 0.0085(6) Uani 1 1 d . . .
O6 O 0.0988(7) 0.8414(3) 0.47040(18) 0.0106(7) Uani 1 1 d . . .
O7 O 0.9211(6) 0.9400(3) 0.17996(18) 0.0086(7) Uani 1 1 d . . .
O8 O 0.9262(7) 0.0760(4) 0.04365(18) 0.0128(7) Uani 1 1 d . . .
O9 O 0.4193(7) 0.0832(4) 0.12658(19) 0.0119(7) Uani 1 1 d . . .
O10 O 0.6136(8) 0.8492(4) 0.0500(2) 0.0285(10) Uani 1 1 d . . .

loop_
_atom_site_aniso_label
_atom_site_aniso_U_11
_atom_site_aniso_U_22
_atom_site_aniso_U_33
_atom_site_aniso_U_23
_atom_site_aniso_U_13
_atom_site_aniso_U_12
Ni1 0.0061(3) 0.0074(3) 0.0064(2) 0.00058(19) 0.0002(2) 0.0002(2)
Ni2 0.0061(3) 0.0073(3) 0.0068(3) 0.00054(19) -0.0002(2) -0.0001(2)
Ni3 0.0077(3) 0.0095(3) 0.0067(2) 0.0009(2) -0.0013(2) -0.0002(3)
Mo1 0.00418(18) 0.01071(19) 0.00700(17) 0.00146(13) -0.00009(15) 0.00054(17)
Te1 0.00627(13) 0.00682(13) 0.00975(14) 0.00029(10) -0.00042(12) -0.00026(14)
Te2 0.00645(14) 0.00776(13) 0.00623(13) 0.00048(10) -0.00062(11) 0.00012(13)
O1 0.0064(15) 0.0074(17) 0.0142(17) 0.0013(12) 0.0004(14) 0.0019(13)
O2 0.0069(14) 0.0067(16) 0.0138(17) 0.0003(13) 0.0022(13) -0.0004(14)
O3 0.0072(15) 0.0070(16) 0.0119(16) 0.0000(12) -0.0013(14) -0.0020(13)
O4 0.0077(16) 0.0118(17) 0.0075(16) 0.0023(12) 0.0033(13) 0.0037(15)
O5 0.0055(14) 0.0137(17) 0.0064(15) 0.0017(12) -0.0019(12) -0.0024(14)
O6 0.0077(16) 0.0173(18) 0.0068(15) 0.0054(13) -0.0027(13) -0.0048(15)
O7 0.0060(15) 0.0093(17) 0.0106(16) 0.0012(12) 0.0022(13) -0.0032(13)
O8 0.0110(17) 0.0176(18) 0.0097(16) 0.0009(13) -0.0018(14) -0.0006(15)
O9 0.0110(17) 0.0122(17) 0.0126(17) 0.0039(13) 0.0011(14) 0.0052(15)
O10 0.028(2) 0.029(2) 0.029(2) -0.0106(18) -0.0001(18) -0.0083(19)

loop_
_atom_type_symbol
_atom_type_description
_atom_type_scat_dispersion_real
_atom_type_scat_dispersion_imag
_atom_type_scat_source
O O 0.0106 0.0060 'International Tables Vol C Tables 4.2.6.8 and 6.1.1.4'
Ni Ni 0.3393 1.1124 'International Tables Vol C Tables 4.2.6.8 and 6.1.1.4'
Mo Mo -1.6832 0.6857 'International Tables Vol C Tables 4.2.6.8 and 6.1.1.4'
Te Te -0.5308 1.6751 'International Tables Vol C Tables 4.2.6.8 and 6.1.1.4'

loop_
_geom_angle_atom_site_label_1
_geom_angle_atom_site_label_2
_geom_angle_atom_site_label_3
_geom_angle
_geom_angle_site_symmetry_1
_geom_angle_site_symmetry_3
_geom_angle_publ_flag
O4 Ni1 O5 95.55(12) . 1_655 ?
O4 Ni1 O1 97.08(13) . 3_655 ?
O5 Ni1 O1 161.24(13) 1_655 3_655 ?
O4 Ni1 O7 176.14(13) . . ?
O5 Ni1 O7 85.59(12) 1_655 . ?
O1 Ni1 O7 80.96(12) 3_655 . ?
O4 Ni1 O2 98.40(13) . 3_655 ?
O5 Ni1 O2 92.70(13) 1_655 3_655 ?
O1 Ni1 O2 99.10(13) 3_655 3_655 ?
O7 Ni1 O2 85.22(12) . 3_655 ?
O4 Ni1 O3 86.66(12) . 1_565 ?
O5 Ni1 O3 83.71(13) 1_655 1_565 ?
O1 Ni1 O3 83.23(13) 3_655 1_565 ?
O7 Ni1 O3 89.80(12) . 1_565 ?
O2 Ni1 O3 174.08(12) 3_655 1_565 ?
O3 Ni2 O9 95.50(13) . . ?
O3 Ni2 O2 101.59(13) . . ?
O9 Ni2 O2 91.26(13) . . ?
O3 Ni2 O5 84.91(12) . 1_545 ?
O9 Ni2 O5 176.53(14) . 1_545 ?
O2 Ni2 O5 92.03(13) . 1_545 ?
O3 Ni2 O1 84.86(13) . 3_645 ?
O9 Ni2 O1 85.73(13) . 3_645 ?
O2 Ni2 O1 173.14(13) . 3_645 ?
O5 Ni2 O1 90.87(13) 1_545 3_645 ?
O3 Ni2 O7 162.77(13) . 1_445 ?
O9 Ni2 O7 94.37(13) . 1_445 ?
O2 Ni2 O7 92.28(13) . 1_445 ?
O5 Ni2 O7 84.41(12) 1_545 1_445 ?
O1 Ni2 O7 81.82(12) 3_645 1_445 ?
O4 Ni3 O8 163.60(13) . 3_755 ?
O4 Ni3 O9 85.19(14) . 3_655 ?
O8 Ni3 O9 88.70(14) 3_755 3_655 ?
O4 Ni3 O6 107.89(13) . 4_566 ?
O8 Ni3 O6 87.12(14) 3_755 4_566 ?
O9 Ni3 O6 88.60(14) 3_655 4_566 ?
O4 Ni3 O6 98.45(13) . 1_655 ?
O8 Ni3 O6 83.31(14) 3_755 1_655 ?
O9 Ni3 O6 163.26(14) 3_655 1_655 ?
O6 Ni3 O6 105.60(8) 4_566 1_655 ?
O10 Mo1 O8 108.03(18) . 1_565 ?
O10 Mo1 O9 112.77(18) . 1_565 ?
O8 Mo1 O9 108.80(16) 1_565 1_565 ?
O10 Mo1 O7 111.91(18) . . ?
O8 Mo1 O7 101.16(15) 1_565 . ?
O9 Mo1 O7 113.35(14) 1_565 . ?
O1 Te1 O3 96.86(13) . . ?
O1 Te1 O2 101.35(14) . 1_655 ?
O3 Te1 O2 99.62(14) . 1_655 ?
O4 Te2 O6 96.25(14) . . ?
O4 Te2 O5 100.44(13) . . ?
O6 Te2 O5 96.78(14) . . ?
Te1 O1 Ni1 141.31(19) . 3_645 ?
Te1 O1 Ni2 115.19(15) . 3_655 ?
Ni1 O1 Ni2 96.19(14) 3_645 3_655 ?
Te1 O2 Ni2 110.98(16) 1_455 . ?
Te1 O2 Ni1 110.85(16) 1_455 3_645 ?
Ni2 O2 Ni1 121.03(14) . 3_645 ?
Te1 O3 Ni2 140.81(18) . . ?
Te1 O3 Ni1 117.76(15) . 1_545 ?
Ni2 O3 Ni1 95.53(13) . 1_545 ?
Te2 O4 Ni3 132.59(16) . . ?
Te2 O4 Ni1 118.25(16) . . ?
Ni3 O4 Ni1 106.23(15) . . ?
Te2 O5 Ni1 140.88(18) . 1_455 ?
Te2 O5 Ni2 118.41(15) . 1_565 ?
Ni1 O5 Ni2 95.50(12) 1_455 1_565 ?
Te2 O6 Ni3 110.55(16) . 4_466 ?
Te2 O6 Ni3 130.57(16) . 1_455 ?
Ni3 O6 Ni3 115.38(16) 4_466 1_455 ?
Mo1 O7 Ni1 119.77(16) . . ?
Mo1 O7 Ni2 131.61(17) . 1_665 ?
Ni1 O7 Ni2 94.42(13) . 1_665 ?
Mo1 O8 Ni3 134.06(18) 1_545 3_745 ?
Mo1 O9 Ni2 114.76(17) 1_545 . ?
Mo1 O9 Ni3 131.42(19) 1_545 3_645 ?
Ni2 O9 Ni3 113.13(16) . 3_645 ?

loop_
_geom_bond_atom_site_label_1
_geom_bond_atom_site_label_2
_geom_bond_distance
_geom_bond_site_symmetry_2
_geom_bond_publ_flag
Ni1 O4 1.990(3) . ?
Ni1 O5 2.034(3) 1_655 ?
Ni1 O1 2.044(3) 3_655 ?
Ni1 O7 2.063(3) . ?
Ni1 O2 2.084(3) 3_655 ?
Ni1 O3 2.115(3) 1_565 ?
Ni2 O3 2.022(3) . ?
Ni2 O9 2.033(3) . ?
Ni2 O2 2.043(3) . ?
Ni2 O5 2.068(3) 1_545 ?
Ni2 O1 2.072(3) 3_645 ?
Ni2 O7 2.075(3) 1_445 ?
Ni3 O4 1.974(3) . ?
Ni3 O8 2.031(4) 3_755 ?
Ni3 O9 2.035(3) 3_655 ?
Ni3 O6 2.044(3) 4_566 ?
Ni3 O6 2.055(3) 1_655 ?
Mo1 O10 1.674(4) . ?
Mo1 O8 1.761(3) 1_565 ?
Mo1 O9 1.806(3) 1_565 ?
Mo1 O7 1.817(3) . ?
Te1 O1 1.874(3) . ?
Te1 O3 1.876(3) . ?
Te1 O2 1.892(3) 1_655 ?
Te2 O4 1.877(3) . ?
Te2 O6 1.887(3) . ?
Te2 O5 1.887(3) . ?
O1 Ni1 2.044(3) 3_645 ?
O1 Ni2 2.072(3) 3_655 ?
O2 Te1 1.892(3) 1_455 ?
O2 Ni1 2.084(3) 3_645 ?
O3 Ni1 2.115(3) 1_545 ?
O5 Ni1 2.034(3) 1_455 ?
O5 Ni2 2.068(3) 1_565 ?
O6 Ni3 2.044(3) 4_466 ?
O6 Ni3 2.055(3) 1_455 ?
O7 Ni2 2.075(3) 1_665 ?
O8 Mo1 1.761(3) 1_545 ?
O8 Ni3 2.031(4) 3_745 ?
O9 Mo1 1.806(3) 1_545 ?
O9 Ni3 2.035(3) 3_645 ?
